data_4088618
loop_
_publ_author_name
'Holtrichter-R\"o\&smann, Thorsten'
'H\"ager, Ina'
'Daniliuc, Constantin-Gabriel'
'Fr\"ohlich, Roland'
'Bergander, Klaus'
'Troll, Carsten'
'Rieger, Bernhard'
'Rojas, Ren\'e S.'
'W\"urthwein, Ernst-Ulrich'

_publ_section_title
;
 Catalytically Active N-Acylamidine--Zirconium Complexes: Synthesis,
 Structures, and Application in Ethylene Polymerization
;
_journal_issue 11
_journal_name_full Organometallics
_journal_page_first 1906
_journal_paper_doi 10.1021/acs.organomet.6b00240
_journal_volume 35
_journal_year 2016
_chemical_formula_sum 'C14 H13 N3 O2'
_chemical_formula_weight 255.27
_space_group_IT_number 2
_space_group_name_Hall '-P 1'
_space_group_name_H-M_alt 'P -1'
_symmetry_cell_setting triclinic
_symmetry_space_group_name_H-M 'P -1'
_atom_sites_solution_hydrogens geom
_atom_sites_solution_primary direct
_atom_sites_solution_secondary difmap
_audit_creation_method SHELXL-97
_cell_angle_alpha 81.1650(10)
_cell_angle_beta 70.8950(10)
_cell_angle_gamma 71.7290(10)
_cell_formula_units_Z 2
_cell_length_a 7.75060(10)
_cell_length_b 8.33830(10)
_cell_length_c 11.20370(10)
_cell_measurement_reflns_used 1872
_cell_measurement_temperature 223(2)
_cell_measurement_theta_max 68.25
_cell_measurement_theta_min 0.88
_cell_volume 648.636(14)
_computing_cell_refinement 'Collect (Nonius B.V., 1998)'
_computing_data_collection 'Collect (Nonius B.V., 1998)'
_computing_data_reduction 'Denzo-SMN (Otwinowski & Minor, 1997)'
_computing_molecular_graphics 'XP (BrukerAXS, 2000)'
_computing_publication_material 'SHELXL-97 (Sheldrick, 1997)'
_computing_structure_refinement 'SHELXL-97 (Sheldrick, 1997)'
_computing_structure_solution 'SHELXS-97 (Sheldrick, 1990)'
_diffrn_ambient_temperature 223(2)
_diffrn_measured_fraction_theta_full 0.959
_diffrn_measured_fraction_theta_max 0.959
_diffrn_measurement_device_type 'Nonius KappaCCD APEXII'
_diffrn_measurement_method '\w and \f scans'
_diffrn_radiation_monochromator graphite
_diffrn_radiation_source 'fine-focus sealed tube'
_diffrn_radiation_type CuK\a
_diffrn_radiation_wavelength 1.54178
_diffrn_reflns_av_R_equivalents 0.028
_diffrn_reflns_av_sigmaI/netI 0.0230
_diffrn_reflns_limit_h_max 0
_diffrn_reflns_limit_h_min -9
_diffrn_reflns_limit_k_max 9
_diffrn_reflns_limit_k_min -9
_diffrn_reflns_limit_l_max 12
_diffrn_reflns_limit_l_min -13
_diffrn_reflns_number 6898
_diffrn_reflns_theta_full 66.51
_diffrn_reflns_theta_max 66.51
_diffrn_reflns_theta_min 4.18
_exptl_absorpt_coefficient_mu 0.738
_exptl_absorpt_correction_T_max 0.8973
_exptl_absorpt_correction_T_min 0.8089
_exptl_absorpt_correction_type multi-scan
_exptl_absorpt_process_details 'Denzo (Otwinowski, Borek, Majewski & Minor, 2003)'
_exptl_crystal_colour colourless
_exptl_crystal_density_diffrn 1.307
_exptl_crystal_density_method 'not measured'
_exptl_crystal_description block
_exptl_crystal_F_000 268
_exptl_crystal_size_max 0.30
_exptl_crystal_size_mid 0.30
_exptl_crystal_size_min 0.15
_refine_diff_density_max 0.175
_refine_diff_density_min -0.162
_refine_diff_density_rms 0.032
_refine_ls_extinction_method none
_refine_ls_goodness_of_fit_ref 1.055
_refine_ls_hydrogen_treatment constr
_refine_ls_matrix_type full
_refine_ls_number_parameters 173
_refine_ls_number_reflns 2197
_refine_ls_number_restraints 0
_refine_ls_restrained_S_all 1.055
_refine_ls_R_factor_all 0.0387
_refine_ls_R_factor_gt 0.0375
_refine_ls_shift/su_max 0.000
_refine_ls_shift/su_mean 0.000
_refine_ls_structure_factor_coef Fsqd
_refine_ls_weighting_details 'calc w=1/[\s^2^(Fo^2^)+(0.0555P)^2^+0.1340P] where P=(Fo^2^+2Fc^2^)/3'
_refine_ls_weighting_scheme calc
_refine_ls_wR_factor_gt 0.1001
_refine_ls_wR_factor_ref 0.1016
_reflns_number_gt 2104
_reflns_number_total 2197
_reflns_threshold_expression >2sigma(I)
_cod_data_source_file om6b00240_si_008.cif
_cod_data_source_block wue4068
_cod_original_cell_volume 648.636(13)
_cod_original_sg_symbol_H-M P-1
_cod_database_code 4088618

loop_
_symmetry_equiv_pos_as_xyz
'x, y, z'
'-x, -y, -z'

loop_
_atom_site_label
_atom_site_type_symbol
_atom_site_fract_x
_atom_site_fract_y
_atom_site_fract_z
_atom_site_U_iso_or_equiv
_atom_site_adp_type
_atom_site_occupancy
_atom_site_symmetry_multiplicity
_atom_site_calc_flag
_atom_site_refinement_flags
O1 O 0.07921(13) 0.60374(11) 0.14085(8) 0.0413(2) Uani 1 1 d .
C2 C 0.09720(17) 0.67332(14) 0.22208(11) 0.0327(3) Uani 1 1 d .
C21 C 0.28188(16) 0.71225(14) 0.20313(11) 0.0326(3) Uani 1 1 d .
N22 N 0.30945(15) 0.75760(15) 0.30319(10) 0.0433(3) Uani 1 1 d .
C23 C 0.4755(2) 0.7898(2) 0.28349(14) 0.0510(4) Uani 1 1 d .
H23 H 0.4985 0.8217 0.3525 0.061 Uiso 1 1 calc R
C24 C 0.61580(19) 0.7794(2) 0.16786(14) 0.0512(4) Uani 1 1 d .
H24 H 0.7298 0.8041 0.1592 0.061 Uiso 1 1 calc R
C25 C 0.5847(2) 0.7323(2) 0.06643(14) 0.0548(4) Uani 1 1 d .
H25 H 0.6771 0.7237 -0.0132 0.066 Uiso 1 1 calc R
C26 C 0.41504(19) 0.69774(18) 0.08375(12) 0.0452(3) Uani 1 1 d .
H26 H 0.3898 0.6649 0.0160 0.054 Uiso 1 1 calc R
N3 N -0.03890(14) 0.69966(12) 0.34085(9) 0.0353(3) Uani 1 1 d .
C4 C -0.12229(16) 0.84362(15) 0.38616(11) 0.0325(3) Uani 1 1 d .
C41 C -0.11661(16) 1.00996(14) 0.31579(11) 0.0316(3) Uani 1 1 d .
N42 N -0.06849(14) 1.00658(12) 0.18927(9) 0.0338(3) Uani 1 1 d .
C43 C -0.06389(18) 1.15198(15) 0.12071(12) 0.0379(3) Uani 1 1 d .
H43 H -0.0312 1.1512 0.0322 0.045 Uiso 1 1 calc R
C44 C -0.10491(19) 1.30286(16) 0.17393(13) 0.0427(3) Uani 1 1 d .
H44 H -0.1017 1.4032 0.1230 0.051 Uiso 1 1 calc R
C45 C -0.1510(2) 1.30360(16) 0.30405(13) 0.0464(3) Uani 1 1 d .
H45 H -0.1775 1.4048 0.3424 0.056 Uiso 1 1 calc R
C46 C -0.15807(19) 1.15513(16) 0.37763(12) 0.0406(3) Uani 1 1 d .
H46 H -0.1898 1.1529 0.4662 0.049 Uiso 1 1 calc R
O5 O -0.23687(12) 0.86096(11) 0.50622(8) 0.0401(2) Uani 1 1 d .
C6 C -0.2544(2) 0.70729(17) 0.58367(12) 0.0465(3) Uani 1 1 d .
H6A H -0.1283 0.6334 0.5843 0.056 Uiso 1 1 calc R
H6B H -0.3157 0.6460 0.5498 0.056 Uiso 1 1 calc R
C7 C -0.3731(2) 0.7576(2) 0.71569(13) 0.0555(4) Uani 1 1 d .
H7A H -0.3093 0.8151 0.7492 0.083 Uiso 1 1 calc R
H7B H -0.3902 0.6573 0.7693 0.083 Uiso 1 1 calc R
H7C H -0.4964 0.8329 0.7136 0.083 Uiso 1 1 calc R

loop_
_atom_site_aniso_label
_atom_site_aniso_U_11
_atom_site_aniso_U_22
_atom_site_aniso_U_33
_atom_site_aniso_U_23
_atom_site_aniso_U_13
_atom_site_aniso_U_12
O1 0.0473(5) 0.0381(5) 0.0429(5) -0.0067(4) -0.0139(4) -0.0154(4)
C2 0.0381(6) 0.0259(5) 0.0330(6) 0.0013(4) -0.0112(5) -0.0083(5)
C21 0.0348(6) 0.0281(6) 0.0329(6) -0.0021(4) -0.0105(5) -0.0053(5)
N22 0.0405(6) 0.0549(7) 0.0368(6) -0.0091(5) -0.0105(5) -0.0146(5)
C23 0.0451(8) 0.0688(9) 0.0475(8) -0.0137(7) -0.0166(6) -0.0196(7)
C24 0.0352(7) 0.0650(9) 0.0565(9) -0.0080(7) -0.0137(6) -0.0162(6)
C25 0.0378(7) 0.0803(11) 0.0422(8) -0.0093(7) -0.0020(6) -0.0186(7)
C26 0.0414(7) 0.0598(8) 0.0356(7) -0.0098(6) -0.0097(5) -0.0143(6)
N3 0.0363(5) 0.0325(5) 0.0349(5) 0.0021(4) -0.0081(4) -0.0111(4)
C4 0.0316(6) 0.0365(6) 0.0298(6) 0.0006(5) -0.0092(5) -0.0111(5)
C41 0.0297(6) 0.0337(6) 0.0318(6) -0.0013(5) -0.0090(5) -0.0097(5)
N42 0.0373(5) 0.0327(5) 0.0312(5) -0.0006(4) -0.0087(4) -0.0117(4)
C43 0.0433(7) 0.0369(6) 0.0335(6) 0.0032(5) -0.0104(5) -0.0149(5)
C44 0.0492(7) 0.0329(6) 0.0477(8) 0.0048(5) -0.0148(6) -0.0169(6)
C45 0.0553(8) 0.0344(7) 0.0532(8) -0.0090(6) -0.0157(6) -0.0152(6)
C46 0.0466(7) 0.0410(7) 0.0359(7) -0.0068(5) -0.0112(5) -0.0135(5)
O5 0.0430(5) 0.0376(5) 0.0309(5) 0.0027(3) -0.0040(4) -0.0090(4)
C6 0.0508(8) 0.0404(7) 0.0378(7) 0.0080(5) -0.0058(6) -0.0110(6)
C7 0.0573(9) 0.0525(8) 0.0387(7) 0.0094(6) -0.0023(6) -0.0088(7)

loop_
_atom_type_symbol
_atom_type_description
_atom_type_scat_dispersion_real
_atom_type_scat_dispersion_imag
_atom_type_scat_source
C C 0.0181 0.0091 'International Tables Vol C Tables 4.2.6.8 and 6.1.1.4'
H H 0.0000 0.0000 'International Tables Vol C Tables 4.2.6.8 and 6.1.1.4'
N N 0.0311 0.0180 'International Tables Vol C Tables 4.2.6.8 and 6.1.1.4'
O O 0.0492 0.0322 'International Tables Vol C Tables 4.2.6.8 and 6.1.1.4'

loop_
_geom_angle_atom_site_label_1
_geom_angle_atom_site_label_2
_geom_angle_atom_site_label_3
_geom_angle
O1 C2 N3 122.12(11)
O1 C2 C21 119.85(11)
N3 C2 C21 117.52(10)
N22 C21 C26 123.43(11)
N22 C21 C2 117.72(11)
C26 C21 C2 118.85(11)
C21 N22 C23 116.25(11)
N22 C23 C24 124.25(13)
N22 C23 H23 117.9
C24 C23 H23 117.9
C25 C24 C23 118.54(13)
C25 C24 H24 120.7
C23 C24 H24 120.7
C24 C25 C26 118.60(13)
C24 C25 H25 120.7
C26 C25 H25 120.7
C25 C26 C21 118.93(12)
C25 C26 H26 120.5
C21 C26 H26 120.5
C4 N3 C2 123.80(10)
N3 C4 O5 121.61(10)
N3 C4 C41 125.94(10)
O5 C4 C41 112.37(10)
N42 C41 C46 123.39(11)
N42 C41 C4 114.78(10)
C46 C41 C4 121.83(11)
C43 N42 C41 117.82(10)
N42 C43 C44 122.90(12)
N42 C43 H43 118.6
C44 C43 H43 118.6
C43 C44 C45 118.54(12)
C43 C44 H44 120.7
C45 C44 H44 120.7
C44 C45 C46 119.87(12)
C44 C45 H45 120.1
C46 C45 H45 120.1
C45 C46 C41 117.46(12)
C45 C46 H46 121.3
C41 C46 H46 121.3
C4 O5 C6 117.27(9)
O5 C6 C7 107.59(11)
O5 C6 H6A 110.2
C7 C6 H6A 110.2
O5 C6 H6B 110.2
C7 C6 H6B 110.2
H6A C6 H6B 108.5
C6 C7 H7A 109.5
C6 C7 H7B 109.5
H7A C7 H7B 109.5
C6 C7 H7C 109.5
H7A C7 H7C 109.5
H7B C7 H7C 109.5

loop_
_geom_bond_atom_site_label_1
_geom_bond_atom_site_label_2
_geom_bond_distance
O1 C2 1.2166(14)
C2 N3 1.3991(15)
C2 C21 1.5069(17)
C21 N22 1.3353(16)
C21 C26 1.3915(17)
N22 C23 1.3379(18)
C23 C24 1.386(2)
C23 H23 0.9400
C24 C25 1.371(2)
C24 H24 0.9400
C25 C26 1.380(2)
C25 H25 0.9400
C26 H26 0.9400
N3 C4 1.2658(16)
C4 O5 1.3477(14)
C4 C41 1.4923(16)
C41 N42 1.3449(15)
C41 C46 1.3844(17)
N42 C43 1.3358(15)
C43 C44 1.3765(18)
C43 H43 0.9400
C44 C45 1.3833(19)
C44 H44 0.9400
C45 C46 1.3837(19)
C45 H45 0.9400
C46 H46 0.9400
O5 C6 1.4504(15)
C6 C7 1.5062(19)
C6 H6A 0.9800
C6 H6B 0.9800
C7 H7A 0.9700
C7 H7B 0.9700
C7 H7C 0.9700

loop_
_geom_torsion_atom_site_label_1
_geom_torsion_atom_site_label_2
_geom_torsion_atom_site_label_3
_geom_torsion_atom_site_label_4
_geom_torsion
O1 C2 C21 N22 -167.17(10)
N3 C2 C21 N22 4.72(16)
O1 C2 C21 C26 12.19(17)
N3 C2 C21 C26 -175.92(10)
C26 C21 N22 C23 0.10(19)
C2 C21 N22 C23 179.43(11)
C21 N22 C23 C24 0.2(2)
N22 C23 C24 C25 -0.4(2)
C23 C24 C25 C26 0.2(2)
C24 C25 C26 C21 0.1(2)
N22 C21 C26 C25 -0.3(2)
C2 C21 C26 C25 -179.58(12)
O1 C2 N3 C4 -123.07(13)
C21 C2 N3 C4 65.24(15)
C2 N3 C4 O5 -172.70(10)
C2 N3 C4 C41 10.76(19)
N3 C4 C41 N42 20.91(17)
O5 C4 C41 N42 -155.91(10)
N3 C4 C41 C46 -159.07(12)
O5 C4 C41 C46 24.11(15)
C46 C41 N42 C43 -1.13(17)
C4 C41 N42 C43 178.89(10)
C41 N42 C43 C44 0.38(18)
N42 C43 C44 C45 0.7(2)
C43 C44 C45 C46 -1.1(2)
C44 C45 C46 C41 0.4(2)
N42 C41 C46 C45 0.75(19)
C4 C41 C46 C45 -179.27(11)
N3 C4 O5 C6 2.70(17)
C41 C4 O5 C6 179.68(10)
C4 O5 C6 C7 174.71(11)
